data_1529929
loop_
_publ_author_name
'Figgis, B.N.'
'Reynolds, P.A.'

_publ_section_title
;
 The crystal structure of tricesium tetrabromocobalte(II) bromide, Cs3 Co
 Br5, at 4.2 K by neutron diffraction
;
_journal_name_full 'Australian Journal of Chemistry'
_journal_page_first 2495
_journal_page_last 2498
_journal_volume 34
_journal_year 1981
_chemical_formula_sum 'Br5 Co Cs3'
_chemical_name_systematic 'Cs3 Co Br5'
_space_group_IT_number 140
_symmetry_space_group_name_Hall '-I 4 2c'
_symmetry_space_group_name_H-M 'I 4/m c m'
_cell_angle_alpha 90
_cell_angle_beta 90
_cell_angle_gamma 90
_cell_formula_units_Z 4
_cell_length_a 9.46
_cell_length_b 9.46
_cell_length_c 15.04
_cell_volume 1345.954
_citation_journal_id_ASTM AJCHAS
_cod_data_source_file Figgis_AJCHAS_1981_766.cif
_cod_data_source_block Br5Co1Cs3
_cod_original_formula_sum 'Br5 Co1 Cs3'
_cod_database_code 1529929

loop_
_symmetry_equiv_pos_as_xyz
x,y,z
-y,x,z
-x,-y,z
y,-x,z
x,-y,-z+1/2
y,x,-z+1/2
-x,y,-z+1/2
-y,-x,-z+1/2
-x,-y,-z
y,-x,-z
x,y,-z
-y,x,-z
-x,y,z-1/2
-y,-x,z-1/2
x,-y,z-1/2
y,x,z-1/2
x+1/2,y+1/2,z+1/2
-y+1/2,x+1/2,z+1/2
-x+1/2,-y+1/2,z+1/2
y+1/2,-x+1/2,z+1/2
x+1/2,-y+1/2,-z+1
y+1/2,x+1/2,-z+1
-x+1/2,y+1/2,-z+1
-y+1/2,-x+1/2,-z+1
-x+1/2,-y+1/2,-z+1/2
y+1/2,-x+1/2,-z+1/2
x+1/2,y+1/2,-z+1/2
-y+1/2,x+1/2,-z+1/2
-x+1/2,y+1/2,z
-y+1/2,-x+1/2,z
x+1/2,-y+1/2,z
y+1/2,x+1/2,z

loop_
_atom_site_label
_atom_site_type_symbol
_atom_site_fract_x
_atom_site_fract_y
_atom_site_fract_z
_atom_site_occupancy
_atom_site_U_iso_or_equiv
Br1 Br-1 0 0 0 1 0.0
Br2 Br-1 0.14468 0.64468 0.15578 1 0.0
Co1 Co+2 0 0.5 0.25 1 0.0
Cs2 Cs+1 0.65885 0.15885 0 1 0.0
Cs1 Cs+1 0 0 0.25 1 0.0
